data_7042549
loop_
_publ_author_name
'Albino, M.'
'Clark, L.'
'Lhoste, J.'
'Payen, C.'
'Gren\`eche, J-M'
'Lightfoot, P.'
'Maisonneuve, V.'
'Leblanc, M.'

_publ_section_title
;
 A magnetisation and M\"ossbauer study of triazole
 (M1-x(2+)Mx(3+))M(3+)F5(Htaz)1-x(taz)x weberites (M = Fe, Co, Mn, Zn, Ga,
 V).
;
_journal_issue 16
_journal_name_full 'Dalton transactions (Cambridge, England : 2003)'
_journal_page_first 5352
_journal_page_last 5362
_journal_paper_doi 10.1039/c7dt00587c
_journal_volume 46
_journal_year 2017
_chemical_formula_sum 'C2 F5 Fe2 N3'
_chemical_formula_weight 272.75
_chemical_name_systematic ' ?'
_space_group_IT_number 74
_symmetry_cell_setting orthorhombic
_symmetry_space_group_name_Hall '-I 2b 2'
_symmetry_space_group_name_H-M 'I m m a'
_audit_update_record
;
2017-01-16 deposited with the CCDC.
2017-03-20 downloaded from the CCDC.
;
_cell_angle_alpha 90.00000
_cell_angle_beta 90.00000
_cell_angle_gamma 90.00000
_cell_formula_units_Z 4
_cell_length_a 9.1583(3)
_cell_length_b 7.4912(2)
_cell_length_c 9.4607(3)
_cell_measurement_temperature 296
_cell_volume 649.07(3)
_computing_structure_refinement FULLPROF
_diffrn_ambient_temperature 296(2)
_diffrn_measurement_device_type 'Xpert Panaltycal'
_diffrn_radiation_monochromator graphite
_diffrn_radiation_source 'fine-focus sealed tube'
_diffrn_radiation_type MoK\a
_diffrn_radiation_wavelength 0.71069
_pd_instr_location ' ?'
_pd_meas_2theta_range_inc 0.017001
_pd_meas_2theta_range_max 99.99400
_pd_meas_2theta_range_min 5.11700
_pd_meas_number_of_points 5582
_pd_proc_2theta_range_inc 0.017001
_pd_proc_2theta_range_max 99.8688
_pd_proc_2theta_range_min 4.9918
_pd_proc_ls_pref_orient_corr ' ?'
_pd_proc_ls_prof_R_factor 0.7216
_pd_proc_ls_prof_wR_expected 0.9264
_pd_proc_ls_prof_wR_factor 0.9176
_pd_proc_wavelength 1.540560
_pd_spec_mounting ' ?'
_refine_ls_goodness_of_fit_all 0.9905
_refine_ls_number_parameters 44
_refine_ls_number_reflns 418
_refine_ls_number_restraints 0
_refine_ls_R_I_factor 4.8167
_cod_data_source_file c7dt00587c2.cif
_cod_data_source_block Fe2F5Htaz
_cod_depositor_comments
;
The following automatic conversions were performed:

'_symmetry_cell_setting' value 'Orthorhombic' changed to
'orthorhombic' according to
/home/data/users/saulius/crontab/automatic-downloads/rss-feeds/RSC/lib/dictionaries/cif_core.dic
dictionary named 'cif_core.dic' version 2.4.2 from 2011-04-26.

Automatic conversion script
Id: cif_fix_values 4973 2017-02-22 13:04:09Z antanas 

 Adding full bibliography for 7042543--7042551.cif.
;
_cod_original_cell_volume 649.06(4)
_cod_database_code 7042549
_pd_proc_ls_prof_cr_factor 19.0754
_pd_proc_ls_prof_cwr_factor 8.5043
_pd_proc_ls_prof_cwr_expected 8.5860
_pd_proc_ls_prof_chi2 0.9811
_pd_proc_ls_prof_echi2 1.0152

loop_
_symmetry_equiv_pos_as_xyz
x,y,z
x+1/2,-y+1/2,-z+1/2
-x+1/2,y,-z+1/2
-x,-y+1/2,z
-x,-y,-z
-x+1/2,y+1/2,z+1/2
x+1/2,-y,z+1/2
x,y+1/2,-z
x+1/2,y+1/2,z+1/2
x,-y,-z
-x,y+1/2,-z
-x+1/2,-y,z+1/2
-x+1/2,-y+1/2,-z+1/2
-x,y,z
x,-y+1/2,z
x+1/2,y,-z+1/2

loop_
_atom_site_label
_atom_site_fract_x
_atom_site_fract_y
_atom_site_fract_z
_atom_site_U_iso_or_equiv
_atom_site_occupancy
_atom_site_adp_type
_atom_site_type_symbol
Fe1 0.75000 0.75000 0.75000 0.0223(9) 1.00000 Uiso Fe
Fe2 0.50000 0.50000 0.50000 0.0164(10) 1.00000 Uiso Fe
F1 0.50000 0.75000 0.4291(5) 0.0194(11) 1.00000 Uiso F
F2 0.6473(3) 0.5507(4) 0.6363(2) 0.0194(11) 1.00000 Uiso F
N1 0.9256(6) 0.75000 0.5778(6) 0.01267 1.00000 Uiso N
N2 1.00000 0.75000 0.3671(7) 0.01267 1.00000 Uiso N
C1 0.8800(7) 0.75000 0.4540(7) 0.01267 1.00000 Uiso C

loop_
_atom_type_symbol
_atom_type_description
_atom_type_scat_dispersion_real
_atom_type_scat_dispersion_imag
_atom_type_scat_source
Fe Fe 0.346 0.844 'International Tables Vol C Tables 4.2.6.8 and 6.1.1.4'
F F 0.0171 0.0103 'International Tables Vol C Tables 4.2.6.8 and 6.1.1.4'
N N 0.0061 0.0033 'International Tables Vol C Tables 4.2.6.8 and 6.1.1.4'
C C 0.0033 0.0016 'International Tables Vol C Tables 4.2.6.8 and 6.1.1.4'

loop_
_geom_angle_atom_site_label_1
_geom_angle_atom_site_label_2
_geom_angle_atom_site_label_3
_geom_angle
_geom_angle_site_symmetry_1
_geom_angle_site_symmetry_3
F2 Fe1 F2 87.49(16) 1_555 3_656
F2 Fe1 F2 180.0(2) 1_555 13_666
F2 Fe1 F2 92.51(20) 1_555 15_565
F2 Fe1 N1 87.09(12) 1_555 1_555
F2 Fe1 N1 81.4(2) 1_555 2_466
F2 Fe1 N1 92.9(3) 1_555 3_656
F2 Fe1 N1 98.6(2) 1_555 4_765
F2 Fe1 C1 72.5(2) 1_555 1_555
F2 Fe1 C1 107.5(3) 1_555 3_656
F2 Fe1 F2 92.51(20) 3_656 13_666
F2 Fe1 F2 180.0(2) 3_656 15_565
F2 Fe1 N1 92.9(3) 3_656 1_555
F2 Fe1 N1 98.6(2) 3_656 2_466
F2 Fe1 N1 87.1(3) 3_656 3_656
F2 Fe1 N1 81.4(2) 3_656 4_765
F2 Fe1 C1 107.5(3) 3_656 1_555
F2 Fe1 C1 72.5(2) 3_656 3_656
F2 Fe1 F2 87.49(16) 13_666 15_565
F2 Fe1 N1 92.9(3) 13_666 1_555
F2 Fe1 N1 98.6(2) 13_666 2_466
F2 Fe1 N1 87.1(3) 13_666 3_656
F2 Fe1 N1 81.4(2) 13_666 4_765
F2 Fe1 C1 107.5(3) 13_666 1_555
F2 Fe1 C1 72.5(2) 13_666 3_656
F2 Fe1 N1 87.1(3) 15_565 1_555
F2 Fe1 N1 81.4(2) 15_565 2_466
F2 Fe1 N1 92.9(3) 15_565 3_656
F2 Fe1 N1 98.6(2) 15_565 4_765
F2 Fe1 C1 72.5(2) 15_565 1_555
F2 Fe1 C1 107.5(3) 15_565 3_656
N1 Fe1 N1 163.4(4) 1_555 2_466
N1 Fe1 N1 180.0(4) 1_555 3_656
N1 Fe1 C1 158.4(4) 1_555 3_656
N1 Fe1 N1 180.0(3) 2_466 4_765
N1 Fe1 C1 141.8(3) 2_466 1_555
N1 Fe1 N1 163.4(4) 3_656 4_765
N1 Fe1 C1 158.4(4) 3_656 1_555
N1 Fe1 C1 141.8(3) 4_765 3_656
C1 Fe1 C1 180.0(4) 1_555 3_656
F1 Fe2 F1 179.97(15) 1_555 5_666
F1 Fe2 F2 92.32(19) 1_555 1_555
F1 Fe2 F2 87.68(15) 1_555 5_666
F1 Fe2 F2 87.68(15) 1_555 10_566
F1 Fe2 F2 92.32(19) 1_555 14_655
F1 Fe2 F2 87.68(15) 5_666 1_555
F1 Fe2 F2 92.32(19) 5_666 5_666
F1 Fe2 F2 92.32(19) 5_666 10_566
F1 Fe2 F2 87.68(15) 5_666 14_655
F2 Fe2 F2 180.0(2) 1_555 5_666
F2 Fe2 F2 89.80(16) 1_555 10_566
F2 Fe2 F2 90.20(19) 1_555 14_655
F2 Fe2 F2 90.20(19) 5_666 10_566
F2 Fe2 F2 89.80(16) 5_666 14_655
F2 Fe2 F2 180.0(2) 10_566 14_655
Fe2 F1 Fe2 140.59(7) 1_555 4_665
Fe2 F1 F2 105.37(15) 1_555 4_665
Fe2 F1 F2 149.71(16) 1_555 8_556
Fe2 F1 F2 149.71(16) 1_555 11_656
Fe2 F1 F2 105.37(15) 1_555 15_565
Fe2 F1 N2 109.7(3) 1_555 2_465
Fe2 F1 C1 88.70(5) 1_555 1_555
Fe2 F1 C1 88.7(2) 1_555 4_665
Fe2 F1 F2 105.37(15) 4_665 1_555
Fe2 F1 F2 149.71(16) 4_665 5_666
Fe2 F1 F2 149.71(16) 4_665 10_566
Fe2 F1 F2 105.37(15) 4_665 14_655
Fe2 F1 N2 109.7(3) 4_665 2_465
Fe2 F1 C1 88.7(2) 4_665 1_555
Fe2 F1 C1 88.7(2) 4_665 4_665
F2 F1 F2 91.50(17) 1_555 4_665
F2 F1 F2 87.50(14) 1_555 5_666
F2 F1 F2 111.33(17) 1_555 8_556
F2 F1 F2 58.41(12) 1_555 10_566
F2 F1 F2 147.57(19) 1_555 11_656
F2 F1 F2 57.40(14) 1_555 14_655
F2 F1 F2 64.21(15) 1_555 15_565
F2 F1 N2 134.3(3) 1_555 2_465
F2 F1 C1 58.25(18) 1_555 1_555
F2 F1 C1 115.6(2) 1_555 4_665
F2 F1 F2 111.33(17) 4_665 5_666
F2 F1 F2 87.50(14) 4_665 8_556
F2 F1 F2 147.57(19) 4_665 10_566
F2 F1 F2 58.41(12) 4_665 11_656
F2 F1 F2 64.21(15) 4_665 14_655
F2 F1 F2 57.40(14) 4_665 15_565
F2 F1 N2 134.3(3) 4_665 2_465
F2 F1 C1 115.6(2) 4_665 1_555
F2 F1 C1 58.25(18) 4_665 4_665
F2 F1 F2 153.48(19) 5_666 8_556
F2 F1 F2 60.01(12) 5_666 10_566
F2 F1 F2 113.24(18) 5_666 11_656
F2 F1 F2 58.41(12) 5_666 14_655
F2 F1 F2 147.57(19) 5_666 15_565
F2 F1 N2 76.7(2) 5_666 2_465
F2 F1 C1 121.0(2) 5_666 1_555
F2 F1 C1 61.09(16) 5_666 4_665
F2 F1 F2 113.24(18) 8_556 10_566
F2 F1 F2 60.01(12) 8_556 11_656
F2 F1 F2 147.57(19) 8_556 14_655
F2 F1 F2 58.41(12) 8_556 15_565
F2 F1 N2 76.7(2) 8_556 2_465
F2 F1 C1 61.09(16) 8_556 1_555
F2 F1 C1 121.0(2) 8_556 4_665
F2 F1 F2 153.48(19) 10_566 11_656
F2 F1 F2 87.50(14) 10_566 14_655
F2 F1 F2 111.33(17) 10_566 15_565
F2 F1 N2 76.7(2) 10_566 2_465
F2 F1 C1 61.09(16) 10_566 1_555
F2 F1 C1 121.0(2) 10_566 4_665
F2 F1 F2 111.33(17) 11_656 14_655
F2 F1 F2 87.50(14) 11_656 15_565
F2 F1 N2 76.7(2) 11_656 2_465
F2 F1 C1 121.0(2) 11_656 1_555
F2 F1 C1 61.09(16) 11_656 4_665
F2 F1 F2 91.50(17) 14_655 15_565
F2 F1 N2 134.3(3) 14_655 2_465
F2 F1 C1 115.6(2) 14_655 1_555
F2 F1 C1 58.25(18) 14_655 4_665
F2 F1 N2 134.3(3) 15_565 2_465
F2 F1 C1 58.25(18) 15_565 1_555
F2 F1 C1 115.6(2) 15_565 4_665
N2 F1 C1 93.9(3) 2_465 1_555
N2 F1 C1 93.9(3) 2_465 4_665
C1 F1 C1 172.3(3) 1_555 4_665
Fe1 F2 Fe2 144.98(10) 1_555 1_555
Fe1 F2 F1 101.41(18) 1_555 1_555
Fe1 F2 F1 161.85(13) 1_555 5_666
Fe1 F2 F2 46.26(11) 1_555 3_656
Fe1 F2 F2 134.70(14) 1_555 10_566
Fe1 F2 F2 117.07(16) 1_555 14_655
Fe1 F2 N1 49.53(17) 1_555 1_555
Fe1 F2 N1 46.33(17) 1_555 3_656
Fe1 F2 N2 108.88(13) 1_555 6_645
Fe1 F2 C1 68.4(2) 1_555 1_555
Fe1 F2 C1 110.04(18) 1_555 8_546
Fe2 F2 F1 45.04(12) 1_555 1_555
Fe2 F2 F1 47.46(10) 1_555 5_666
Fe2 F2 F2 167.42(15) 1_555 3_656
Fe2 F2 F2 45.10(11) 1_555 10_566
Fe2 F2 F2 101.50(16) 1_555 15_565
Fe2 F2 N1 125.11(14) 1_555 1_555
Fe2 F2 N1 121.6(3) 1_555 3_656
Fe2 F2 N2 91.2(2) 1_555 6_645
Fe2 F2 C1 101.82(14) 1_555 1_555
Fe2 F2 C1 98.6(2) 1_555 8_546
F1 F2 F1 92.50(13) 1_555 5_666
F1 F2 F2 147.29(20) 1_555 3_656
F1 F2 F2 58.72(12) 1_555 10_566
F1 F2 F2 61.30(15) 1_555 14_655
F1 F2 F2 57.90(14) 1_555 15_565
F1 F2 N1 90.8(2) 1_555 1_555
F1 F2 N1 104.2(3) 1_555 3_656
F1 F2 N2 127.4(2) 1_555 6_645
F1 F2 C1 71.8(2) 1_555 1_555
F1 F2 C1 120.33(20) 1_555 8_546
F1 F2 F2 120.12(16) 5_666 3_656
F1 F2 F2 62.87(13) 5_666 10_566
F1 F2 F2 59.99(12) 5_666 14_655
F1 F2 F2 146.62(16) 5_666 15_565
F1 F2 N1 142.82(20) 5_666 1_555
F1 F2 N1 119.0(2) 5_666 3_656
F1 F2 N2 53.01(18) 5_666 6_645
F1 F2 C1 127.9(2) 5_666 1_555
F1 F2 C1 71.68(19) 5_666 8_546
F2 F2 F2 136.23(14) 3_656 10_566
F2 F2 F2 131.17(17) 3_656 14_655
F2 F2 F2 90.00(15) 3_656 15_565
F2 F2 N1 65.19(17) 3_656 1_555
F2 F2 N1 59.66(16) 3_656 3_656
F2 F2 N2 77.21(12) 3_656 6_645
F2 F2 C1 88.1(2) 3_656 1_555
F2 F2 C1 76.34(18) 3_656 8_546
F2 F2 F2 90.00(14) 10_566 14_655
F2 F2 F2 106.41(16) 10_566 15_565
F2 F2 N1 87.92(19) 10_566 1_555
F2 F2 N1 162.6(2) 10_566 3_656
F2 F2 N2 115.3(2) 10_566 6_645
F2 F2 C1 66.74(18) 10_566 1_555
F2 F2 C1 63.09(17) 10_566 8_546
F2 F2 F2 90.00(16) 14_655 15_565
F2 F2 N1 148.0(3) 14_655 1_555
F2 F2 N1 77.81(19) 14_655 3_656
F2 F2 N2 66.73(16) 14_655 6_645
F2 F2 C1 133.1(3) 14_655 1_555
F2 F2 C1 131.5(3) 14_655 8_546
F2 F2 N1 60.21(17) 15_565 1_555
F2 F2 N1 61.81(17) 15_565 3_656
F2 F2 N2 131.27(17) 15_565 6_645
F2 F2 C1 61.43(19) 15_565 1_555
F2 F2 C1 134.45(18) 15_565 8_546
N1 F2 N1 95.9(3) 1_555 3_656
N1 F2 N2 141.3(2) 1_555 6_645
N1 F2 C1 74.76(15) 1_555 8_546
N1 F2 N2 71.40(13) 3_656 6_645
N1 F2 C1 113.0(3) 3_656 1_555
N1 F2 C1 134.3(3) 3_656 8_546
N2 F2 C1 159.8(3) 6_645 1_555
N2 F2 C1 88.3(2) 6_645 8_546
C1 F2 C1 74.69(16) 1_555 8_546
Fe1 N1 Fe1 105.89(17) 1_555 2_566
Fe1 N1 N1 134.6(5) 1_555 4_765
Fe1 N1 N2 154.2(4) 1_555 1_555
Fe1 N1 C1 115.7(6) 1_555 1_555
Fe1 N1 C1 168.0(4) 1_555 4_765
Fe1 N1 F2 130.93(17) 2_566 1_555
Fe1 N1 F2 76.92(15) 2_566 3_656
Fe1 N1 F2 76.92(15) 2_566 13_666
Fe1 N1 F2 130.93(17) 2_566 15_565
Fe1 N1 N2 99.9(3) 2_566 1_555
Fe1 N1 C1 138.4(6) 2_566 1_555
Fe1 N1 C1 62.1(3) 2_566 4_765
F2 N1 F2 55.15(16) 1_555 3_656
F2 N1 F2 84.14(17) 1_555 13_666
F2 N1 F2 59.58(17) 1_555 15_565
F2 N1 N1 148.0(5) 1_555 4_765
F2 N1 N2 116.7(3) 1_555 1_555
F2 N1 C1 83.6(5) 1_555 1_555
F2 N1 C1 144.1(4) 1_555 4_765
F2 N1 F2 56.37(16) 3_656 13_666
F2 N1 F2 84.14(17) 3_656 15_565
F2 N1 N1 102.2(4) 3_656 4_765
F2 N1 N2 151.4(4) 3_656 1_555
F2 N1 C1 137.3(6) 3_656 1_555
F2 N1 C1 130.3(4) 3_656 4_765
F2 N1 F2 55.15(16) 13_666 15_565
F2 N1 N1 102.2(4) 13_666 4_765
F2 N1 N2 151.4(4) 13_666 1_555
F2 N1 C1 137.3(6) 13_666 1_555
F2 N1 C1 130.3(4) 13_666 4_765
F2 N1 N1 148.0(5) 15_565 4_765
F2 N1 N2 116.7(3) 15_565 1_555
F2 N1 C1 83.6(5) 15_565 1_555
F2 N1 C1 144.1(4) 15_565 4_765
N1 N1 N2 71.1(5) 4_765 1_555
N1 N1 C1 109.6(8) 4_765 1_555
C1 N1 C1 76.3(6) 1_555 4_765
F1 N2 F2 50.25(19) 2_565 6_654
F1 N2 F2 50.25(19) 2_565 7_564
F1 N2 F2 50.25(19) 2_565 9_554
F1 N2 F2 50.25(19) 2_565 12_664
F1 N2 N1 161.1(4) 2_565 1_555
F1 N2 N1 161.1(4) 2_565 4_765
F1 N2 C1 126.8(6) 2_565 1_555
F1 N2 C1 126.8(6) 2_565 4_765
F2 N2 F2 100.51(16) 6_654 7_564
F2 N2 F2 46.54(13) 6_654 9_554
F2 N2 F2 82.54(15) 6_654 12_664
F2 N2 N1 118.5(3) 6_654 1_555
F2 N2 N1 137.1(3) 6_654 4_765
F2 N2 C1 93.8(4) 6_654 1_555
F2 N2 C1 134.4(5) 6_654 4_765
F2 N2 F2 82.54(15) 7_564 9_554
F2 N2 F2 46.54(13) 7_564 12_664
F2 N2 N1 137.1(3) 7_564 1_555
F2 N2 N1 118.5(3) 7_564 4_765
F2 N2 C1 134.4(5) 7_564 1_555
F2 N2 C1 93.8(4) 7_564 4_765
F2 N2 F2 100.51(16) 9_554 12_664
F2 N2 N1 137.1(3) 9_554 1_555
F2 N2 N1 118.5(3) 9_554 4_765
F2 N2 C1 134.4(5) 9_554 1_555
F2 N2 C1 93.8(4) 9_554 4_765
F2 N2 N1 118.5(3) 12_664 1_555
F2 N2 N1 137.1(3) 12_664 4_765
F2 N2 C1 93.8(4) 12_664 1_555
F2 N2 C1 134.4(5) 12_664 4_765
N1 N2 C1 72.1(5) 1_555 4_765
N1 N2 C1 72.1(5) 4_765 1_555
C1 N2 C1 106.4(8) 1_555 4_765
Fe1 C1 F1 70.84(18) 1_555 1_555
Fe1 C1 F2 89.15(17) 1_555 8_556
Fe1 C1 F2 89.15(17) 1_555 10_566
Fe1 C1 N1 79.7(3) 1_555 4_765
Fe1 C1 N2 149.8(5) 1_555 1_555
Fe1 C1 C1 113.0(4) 1_555 4_765
F1 C1 F2 49.92(17) 1_555 1_555
F1 C1 F2 47.24(15) 1_555 8_556
F1 C1 F2 47.24(15) 1_555 10_566
F1 C1 F2 49.92(17) 1_555 15_565
F1 C1 N1 113.5(5) 1_555 1_555
F1 C1 N1 150.5(3) 1_555 4_765
F1 C1 N2 139.3(3) 1_555 1_555
F1 C1 C1 176.1(4) 1_555 4_765
F2 C1 F2 91.68(18) 1_555 8_556
F2 C1 F2 50.17(16) 1_555 10_566
F2 C1 F2 57.14(18) 1_555 15_565
F2 C1 N1 73.1(5) 1_555 1_555
F2 C1 N1 105.5(3) 1_555 4_765
F2 C1 N2 151.35(8) 1_555 1_555
F2 C1 C1 133.1(4) 1_555 4_765
F2 C1 F2 88.91(17) 8_556 10_566
F2 C1 F2 50.17(16) 8_556 15_565
F2 C1 N1 118.2(5) 8_556 1_555
F2 C1 N1 134.4(3) 8_556 4_765
F2 C1 N2 111.8(4) 8_556 1_555
F2 C1 C1 131.5(4) 8_556 4_765
F2 C1 F2 91.68(18) 10_566 15_565
F2 C1 N1 118.2(5) 10_566 1_555
F2 C1 N1 134.4(3) 10_566 4_765
F2 C1 N2 111.8(4) 10_566 1_555
F2 C1 C1 131.5(4) 10_566 4_765
F2 C1 N1 73.1(5) 15_565 1_555
F2 C1 N1 105.5(3) 15_565 4_765
F2 C1 N2 151.4(4) 15_565 1_555
F2 C1 C1 133.1(4) 15_565 4_765
N1 C1 N2 107.2(8) 1_555 1_555
N1 C1 C1 70.4(6) 1_555 4_765
N1 C1 N2 70.1(5) 4_765 1_555

loop_
_geom_bond_atom_site_label_1
_geom_bond_atom_site_label_2
_geom_bond_distance
_geom_bond_site_symmetry_2
Fe1 F2 2.067(3) 1_555
Fe1 F2 2.067(3) 3_656
Fe1 F2 2.067(3) 13_666
Fe1 F2 2.067(3) 15_565
Fe1 N1 2.289(6) 1_555
Fe1 N1 3.388(6) 2_466
Fe1 N1 2.289(6) 3_656
Fe1 N1 3.388(6) 4_765
Fe1 C1 3.043(7) 1_555
Fe1 C1 3.043(7) 3_656
Fe2 F1 1.9893(16) 1_555
Fe2 F1 1.9893(16) 5_666
Fe2 F2 1.904(2) 1_555
Fe2 F2 1.904(2) 5_666
Fe2 F2 1.904(2) 10_566
Fe2 F2 1.904(2) 14_655
F1 Fe2 1.9893(16) 1_555
F1 Fe2 1.9893(16) 4_665
F1 F2 2.809(4) 1_555
F1 F2 2.809(4) 4_665
F1 F2 2.698(3) 5_666
F1 F2 2.698(3) 8_556
F1 F2 2.698(3) 10_566
F1 F2 2.698(3) 11_656
F1 F2 2.809(4) 14_655
F1 F2 2.809(4) 15_565
F1 N2 2.802(8) 2_465
F1 C1 3.488(6) 1_555
F1 C1 3.488(6) 4_665
F2 Fe1 2.067(3) 1_555
F2 Fe2 1.904(2) 1_555
F2 F1 2.809(4) 1_555
F2 F1 2.698(3) 5_666
F2 F2 2.858(3) 3_656
F2 F2 2.689(3) 10_566
F2 F2 2.698(4) 14_655
F2 F2 2.986(4) 15_565
F2 N1 3.005(6) 1_555
F2 N1 3.161(5) 3_656
F2 N2 3.415(5) 6_645
F2 C1 3.122(6) 1_555
F2 C1 3.216(5) 8_546
N1 Fe1 2.289(6) 1_555
N1 Fe1 3.388(6) 2_566
N1 F2 3.005(6) 1_555
N1 F2 3.161(5) 3_656
N1 F2 3.161(5) 13_666
N1 F2 3.005(6) 15_565
N1 N1 1.363(8) 4_765
N1 N2 2.107(8) 1_555
N1 C1 1.243(9) 1_555
N1 C1 2.131(9) 4_765
N2 F1 2.802(8) 2_565
N2 F2 3.415(5) 6_654
N2 F2 3.415(5) 7_564
N2 F2 3.415(5) 9_554
N2 F2 3.415(5) 12_664
N2 N1 2.107(8) 1_555
N2 N1 2.107(8) 4_765
N2 C1 1.372(8) 1_555
N2 C1 1.372(8) 4_765
C1 Fe1 3.043(7) 1_555
C1 F1 3.488(6) 1_555
C1 F2 3.122(6) 1_555
C1 F2 3.216(5) 8_556
C1 F2 3.216(5) 10_566
C1 F2 3.122(6) 15_565
C1 N1 1.243(9) 1_555
C1 N1 2.131(9) 4_765
C1 N2 1.372(8) 1_555
C1 C1 2.198(9) 4_765
